data_4504176
loop_
_publ_author_name
'Mastropietro, Teresa F.'
'Armentano, Donatella'
'Marino, Nadia'
'De Munno, Giovanni'
'Anastassopoulou, Jane'
'Theophanides, Theophilos'

_publ_section_title
;
 Supramolecular Assemblies of Nucleobase Derivative 1-Mecyt with Mg(II)
 and Ni(II) and Solid-State Transformation of Ni(II) Phase:&#x00A0; A
 Comprehensive Evidence of Their Different Reactivity toward 1-Mecyt
 [1-Mecyt = 1-Methylcytosine]
;
_journal_issue 4
_journal_name_full 'Crystal Growth &amp; Design'
_journal_page_first 609
_journal_paper_doi 10.1021/cg060894k
_journal_volume 7
_journal_year 2007
_chemical_formula_sum 'C5 H13 Cl Mg0.5 N3 O4'
_chemical_formula_weight 226.78
_chemical_name_systematic
; 
 ? 
;
_space_group_IT_number 2
_symmetry_cell_setting triclinic
_symmetry_space_group_name_Hall '-P 1'
_symmetry_space_group_name_H-M 'P -1'
_atom_sites_solution_hydrogens geom
_atom_sites_solution_primary direct
_atom_sites_solution_secondary difmap
_audit_creation_method SHELXL-97
_cell_angle_alpha 104.50(3)
_cell_angle_beta 94.35(3)
_cell_angle_gamma 116.79(3)
_cell_formula_units_Z 2
_cell_length_a 7.608(2)
_cell_length_b 7.987(2)
_cell_length_c 10.443(2)
_cell_measurement_reflns_used 30
_cell_measurement_temperature 293(2)
_cell_measurement_theta_max 30
_cell_measurement_theta_min 15
_cell_volume 535.2(3)
_computing_cell_refinement 'Bruker P3'
_computing_data_collection 'Bruker P3'
_computing_data_reduction 'Bruker XDISK'
_computing_molecular_graphics 'SHELXTL NT Bruker XP'
_computing_publication_material 'SHELXTL NT Package Bruker'
_computing_structure_refinement 'SHELXL-97 (Sheldrick, 1997)'
_computing_structure_solution 'SHELXS-97 (Sheldrick, 1990)'
_diffrn_ambient_temperature 293(2)
_diffrn_measured_fraction_theta_full 0.965
_diffrn_measured_fraction_theta_max 0.965
_diffrn_measurement_device_type 'R3m/V automatic four-circle diffractometer'
_diffrn_measurement_method omega/2-theta-scans
_diffrn_radiation_monochromator graphite
_diffrn_radiation_source 'fine-focus sealed tube'
_diffrn_radiation_type MoK\a
_diffrn_radiation_wavelength 0.71073
_diffrn_reflns_av_R_equivalents 0.0168
_diffrn_reflns_av_sigmaI/netI 0.0168
_diffrn_reflns_limit_h_max 9
_diffrn_reflns_limit_h_min 0
_diffrn_reflns_limit_k_max 8
_diffrn_reflns_limit_k_min -9
_diffrn_reflns_limit_l_max 13
_diffrn_reflns_limit_l_min -13
_diffrn_reflns_number 2487
_diffrn_reflns_theta_full 26.98
_diffrn_reflns_theta_max 26.98
_diffrn_reflns_theta_min 2.06
_diffrn_standards_decay_% 1.2
_diffrn_standards_interval_count 50
_diffrn_standards_number 2
_exptl_absorpt_coefficient_mu 0.379
_exptl_absorpt_correction_T_max 0.994
_exptl_absorpt_correction_T_min 0.986
_exptl_absorpt_correction_type empirical
_exptl_absorpt_process_details psi-scan
_exptl_crystal_colour colourless
_exptl_crystal_density_diffrn 1.407
_exptl_crystal_density_method 'not measured'
_exptl_crystal_description parallelepiped
_exptl_crystal_F_000 238
_exptl_crystal_size_max 0.030
_exptl_crystal_size_mid 0.025
_exptl_crystal_size_min 0.016
_refine_diff_density_max 0.770
_refine_diff_density_min -0.378
_refine_diff_density_rms 0.062
_refine_ls_extinction_method none
_refine_ls_goodness_of_fit_ref 1.009
_refine_ls_hydrogen_treatment mixed
_refine_ls_matrix_type full
_refine_ls_number_parameters 142
_refine_ls_number_reflns 2252
_refine_ls_number_restraints 9
_refine_ls_restrained_S_all 1.009
_refine_ls_R_factor_all 0.0478
_refine_ls_R_factor_gt 0.0431
_refine_ls_shift/su_max 0.000
_refine_ls_shift/su_mean 0.000
_refine_ls_structure_factor_coef Fsqd
_refine_ls_weighting_details 'calc w=1/[\s^2^(Fo^2^)+(0.0660P)^2^+0.3623P] where P=(Fo^2^+2Fc^2^)/3'
_refine_ls_weighting_scheme calc
_refine_ls_wR_factor_gt 0.1150
_refine_ls_wR_factor_ref 0.1195
_reflns_number_gt 2011
_reflns_number_total 2252
_reflns_threshold_expression >2sigma(I)
_cod_data_source_file cg060894ksi20061207_061422.cif
_cod_data_source_block 1
_cod_depositor_comments
;
The following automatic conversions were performed:

'_symmetry_cell_setting' value 'Triclinic' changed to 'triclinic'
according to /home/saulius/struct/CIF-dictionaries/cif_core.dic
dictionary named 'cif_core.dic' version 2.4.1 from 2010-06-29.

Automatic conversion script
Id: cif_fix_values 1715 2011-07-08 13:25:40Z adriana 
;
_cod_original_cell_volume 535.2(2)
_cod_original_sg_symbol_H-M P-1
_cod_database_code 4504176

loop_
_symmetry_equiv_pos_as_xyz
'x, y, z'
'-x, -y, -z'

loop_
_atom_site_label
_atom_site_type_symbol
_atom_site_fract_x
_atom_site_fract_y
_atom_site_fract_z
_atom_site_U_iso_or_equiv
_atom_site_adp_type
_atom_site_occupancy
_atom_site_symmetry_multiplicity
_atom_site_calc_flag
_atom_site_refinement_flags
Mg1 Mg 0.0000 0.0000 0.0000 0.0275(2) Uani 1 2 d S
Cl1 Cl 0.36346(8) -0.27137(9) 0.07225(6) 0.04735(19) Uani 1 1 d .
O1W O 0.1236(2) -0.1489(2) -0.12289(14) 0.0409(4) Uani 1 1 d D
H2W H 0.226(3) -0.172(4) -0.087(3) 0.060 Uiso 1 1 d D
O2W O 0.0945(3) -0.0689(3) 0.16088(15) 0.0492(4) Uani 1 1 d D
H3W H 0.146(4) 0.028(3) 0.2492(15) 0.060 Uiso 1 1 d D
O3W O 0.2702(2) 0.2736(3) 0.05459(19) 0.0518(4) Uani 1 1 d D
H5W H 0.265(4) 0.388(3) 0.046(3) 0.060 Uiso 1 1 d D
H6W H 0.380(3) 0.281(4) 0.013(3) 0.060 Uiso 1 1 d D
N1 N 0.1245(2) 0.3285(2) 0.60835(16) 0.0341(4) Uani 1 1 d .
C1 C 0.3215(4) 0.3880(4) 0.6902(2) 0.0515(6) Uani 1 1 d .
H1A H 0.4272 0.4719 0.6543 0.062 Uiso 1 1 calc R
H1B H 0.3329 0.2723 0.6874 0.062 Uiso 1 1 calc R
H1C H 0.3330 0.4587 0.7822 0.062 Uiso 1 1 calc R
C2 C 0.0779(3) 0.2222(3) 0.47053(18) 0.0311(4) Uani 1 1 d .
O2 O 0.2068(2) 0.1850(3) 0.41988(15) 0.0458(4) Uani 1 1 d .
N3 N -0.1062(2) 0.1621(3) 0.39526(15) 0.0327(4) Uani 1 1 d .
C4 C -0.2407(3) 0.2040(3) 0.4547(2) 0.0331(4) Uani 1 1 d .
N4 N -0.4216(3) 0.1368(3) 0.3761(2) 0.0488(5) Uani 1 1 d .
H4A H -0.4483 0.0702 0.2918 0.059 Uiso 1 1 calc R
H4B H -0.5109 0.1603 0.4099 0.059 Uiso 1 1 calc R
C5 C -0.1946(3) 0.3164(3) 0.5949(2) 0.0395(5) Uani 1 1 d .
H5 H -0.2860 0.3484 0.6338 0.047 Uiso 1 1 calc R
C6 C -0.0121(3) 0.3731(3) 0.6670(2) 0.0386(5) Uani 1 1 d .
H6 H 0.0230 0.4442 0.7588 0.046 Uiso 1 1 calc R
H1W H 0.136(4) -0.145(4) -0.2124(14) 0.060 Uiso 1 1 d D
H4W H 0.188(3) -0.119(4) 0.153(3) 0.060 Uiso 1 1 d D

loop_
_atom_site_aniso_label
_atom_site_aniso_U_11
_atom_site_aniso_U_22
_atom_site_aniso_U_33
_atom_site_aniso_U_23
_atom_site_aniso_U_13
_atom_site_aniso_U_12
Mg1 0.0265(4) 0.0357(5) 0.0221(4) 0.0065(3) 0.0048(3) 0.0182(4)
Cl1 0.0480(3) 0.0607(4) 0.0508(3) 0.0189(3) 0.0165(2) 0.0392(3)
O1W 0.0450(8) 0.0602(9) 0.0291(7) 0.0105(7) 0.0098(6) 0.0366(8)
O2W 0.0641(11) 0.0727(11) 0.0303(7) 0.0137(7) 0.0079(7) 0.0511(10)
O3W 0.0351(8) 0.0456(9) 0.0655(11) 0.0098(8) 0.0132(8) 0.0159(7)
N1 0.0344(8) 0.0383(9) 0.0241(7) 0.0038(6) 0.0014(6) 0.0171(7)
C1 0.0456(13) 0.0620(15) 0.0345(11) 0.0001(10) -0.0082(9) 0.0265(12)
C2 0.0310(9) 0.0366(10) 0.0252(8) 0.0082(7) 0.0057(7) 0.0170(8)
O2 0.0370(8) 0.0699(11) 0.0320(7) 0.0055(7) 0.0053(6) 0.0331(8)
N3 0.0296(8) 0.0428(9) 0.0248(7) 0.0078(7) 0.0058(6) 0.0183(7)
C4 0.0300(9) 0.0363(10) 0.0341(9) 0.0132(8) 0.0097(7) 0.0156(8)
N4 0.0303(9) 0.0675(13) 0.0454(10) 0.0114(9) 0.0072(8) 0.0247(9)
C5 0.0409(11) 0.0449(11) 0.0368(10) 0.0099(9) 0.0169(9) 0.0245(9)
C6 0.0469(11) 0.0375(10) 0.0266(9) 0.0042(8) 0.0102(8) 0.0194(9)

loop_
_atom_type_symbol
_atom_type_description
_atom_type_scat_dispersion_real
_atom_type_scat_dispersion_imag
_atom_type_scat_source
C C 0.0033 0.0016 'International Tables Vol C Tables 4.2.6.8 and 6.1.1.4'
H H 0.0000 0.0000 'International Tables Vol C Tables 4.2.6.8 and 6.1.1.4'
N N 0.0061 0.0033 'International Tables Vol C Tables 4.2.6.8 and 6.1.1.4'
Cl Cl 0.1484 0.1585 'International Tables Vol C Tables 4.2.6.8 and 6.1.1.4'
O O 0.0106 0.0060 'International Tables Vol C Tables 4.2.6.8 and 6.1.1.4'
Mg Mg 0.0486 0.0363 'International Tables Vol C Tables 4.2.6.8 and 6.1.1.4'

loop_
_geom_angle_atom_site_label_1
_geom_angle_atom_site_label_2
_geom_angle_atom_site_label_3
_geom_angle
_geom_angle_site_symmetry_1
_geom_angle_site_symmetry_3
O2W Mg1 O2W 180.00(9) . 2
O2W Mg1 O1W 89.12(6) . .
O2W Mg1 O1W 90.88(6) 2 .
O2W Mg1 O1W 90.88(6) . 2
O2W Mg1 O1W 89.12(6) 2 2
O1W Mg1 O1W 180.00(8) . 2
O2W Mg1 O3W 88.70(8) . 2
O2W Mg1 O3W 91.30(8) 2 2
O1W Mg1 O3W 87.53(7) . 2
O1W Mg1 O3W 92.47(7) 2 2
O2W Mg1 O3W 91.30(8) . .
O2W Mg1 O3W 88.70(8) 2 .
O1W Mg1 O3W 92.47(7) . .
O1W Mg1 O3W 87.53(7) 2 .
O3W Mg1 O3W 180.0 2 .
C6 N1 C2 120.98(16) . .
C6 N1 C1 120.66(17) . .
C2 N1 C1 118.34(17) . .
O2 C2 N3 122.06(17) . .
O2 C2 N1 119.38(17) . .
N3 C2 N1 118.56(17) . .
C4 N3 C2 119.89(16) . .
N4 C4 N3 117.19(18) . .
N4 C4 C5 120.29(19) . .
N3 C4 C5 122.51(18) . .
C6 C5 C4 116.30(19) . .
C5 C6 N1 121.72(18) . .

loop_
_geom_bond_atom_site_label_1
_geom_bond_atom_site_label_2
_geom_bond_distance
_geom_bond_site_symmetry_2
Mg1 O2W 2.0686(16) .
Mg1 O2W 2.0686(16) 2
Mg1 O1W 2.0908(15) .
Mg1 O1W 2.0908(15) 2
Mg1 O3W 2.116(2) 2
Mg1 O3W 2.116(2) .
N1 C6 1.380(3) .
N1 C2 1.399(2) .
N1 C1 1.470(3) .
C2 O2 1.262(2) .
C2 N3 1.359(2) .
N3 C4 1.359(2) .
C4 N4 1.341(3) .
C4 C5 1.433(3) .
C5 C6 1.343(3) .

loop_
_geom_hbond_atom_site_label_D
_geom_hbond_atom_site_label_H
_geom_hbond_atom_site_label_A
_geom_hbond_distance_DH
_geom_hbond_distance_HA
_geom_hbond_distance_DA
_geom_hbond_angle_DHA
_geom_hbond_site_symmetry_A
O1W H2W Cl1 0.949(10) 2.374(15) 3.2379(18) 151(2) .
O1W H1W N3 0.953(10) 1.869(11) 2.811(2) 169(2) 2
O2W H3W O2 0.957(10) 1.788(11) 2.738(2) 171(3) .
O2W H4W Cl1 0.955(10) 2.262(12) 3.1905(18) 164(2) .
O3W H5W Cl1 0.958(10) 2.407(14) 3.326(2) 161(2) 1_565
O3W H6W Cl1 0.954(10) 2.231(10) 3.180(2) 173(2) 2_655
N4 H4A Cl1 0.86 2.76 3.549(3) 153.9 1_455
N4 H4B O2 0.86 2.25 3.072(2) 159.7 1_455
